data_2240274
loop_
_publ_author_name
'Suckert, Stefan'
'Jess, Inke'
'N\"ather, Christian'

_publ_section_title
;
 Crystal structure of
 bis(2,2'-bipyridine-\k^2^<i>N</i>,<i>N</i>')bis(thiocyanato-\k<i>N</i>)manganese(II)
 2,2'-bipyridine monosolvate
;
_journal_coeditor_code WM5090
_journal_issue 1
_journal_name_full 'Acta Crystallographica Section E'
_journal_page_first m3
_journal_page_last m4
_journal_paper_doi 10.1107/S205698901402516X
_journal_volume 71
_journal_year 2015
_chemical_formula_iupac '[Mn (N C S)2 (C10 H8 N2)2], C10 H8 N2'
_chemical_formula_moiety 'C22 H16 Mn N6 S2, C10 H8 N2'
_chemical_formula_sum 'C32 H24 Mn N8 S2'
_chemical_formula_weight 639.65
_chemical_name_systematic
'Bis(2,2'-bipyridine-\k^2^<i>N</i>,<i>N</i>')bis(thiocyanato-\k<i>N</i>)manganese(II) 2,2'-bipyridine monosolvate'
_space_group_IT_number 14
_symmetry_cell_setting monoclinic
_symmetry_space_group_name_Hall '-P 2ybc'
_symmetry_space_group_name_H-M 'P 1 21/c 1'
_atom_sites_solution_hydrogens geom
_atom_sites_solution_primary direct
_atom_sites_solution_secondary difmap
_audit_creation_method SHELXL-97
_cell_angle_alpha 90.00
_cell_angle_beta 105.535(3)
_cell_angle_gamma 90.00
_cell_formula_units_Z 4
_cell_length_a 14.5263(6)
_cell_length_b 13.5383(4)
_cell_length_c 16.0726(7)
_cell_measurement_temperature 293(2)
_cell_measurement_theta_max 27.00
_cell_measurement_theta_min 1.45
_cell_volume 3045.4(2)
_computing_cell_refinement
;
X-AREA (Stoe & Cie, 2008)
;
_computing_data_collection
;
X-AREA (Stoe & Cie, 2008)
;
_computing_data_reduction
;
X-AREA (Stoe & Cie, 2008)
;
_computing_molecular_graphics
;
XP in SHELXTL (Sheldrick, 2008) and DIAMOND (Brandenburg, 1999)
;
_computing_publication_material
;
publCIF (Westrip, 2010)
;
_computing_structure_refinement
;
SHELXL97 (Sheldrick, 2008)
;
_computing_structure_solution
;
SHELXS97 (Sheldrick, 2008)
;
_diffrn_ambient_temperature 293(2)
_diffrn_measured_fraction_theta_full 0.995
_diffrn_measured_fraction_theta_max 0.995
_diffrn_measurement_device_type 'Stoe IPDS-2'
_diffrn_measurement_method '\w scans'
_diffrn_radiation_monochromator graphite
_diffrn_radiation_source 'fine-focus sealed tube'
_diffrn_radiation_type MoK\a
_diffrn_radiation_wavelength 0.71073
_diffrn_reflns_av_R_equivalents 0.0371
_diffrn_reflns_av_sigmaI/netI 0.0185
_diffrn_reflns_limit_h_max 18
_diffrn_reflns_limit_h_min -18
_diffrn_reflns_limit_k_max 17
_diffrn_reflns_limit_k_min -17
_diffrn_reflns_limit_l_max 20
_diffrn_reflns_limit_l_min -20
_diffrn_reflns_number 41565
_diffrn_reflns_theta_full 27.00
_diffrn_reflns_theta_max 27.00
_diffrn_reflns_theta_min 1.45
_exptl_absorpt_coefficient_mu 0.607
_exptl_absorpt_correction_T_max 0.919
_exptl_absorpt_correction_T_min 0.820
_exptl_absorpt_correction_type numerical
_exptl_absorpt_process_details
;
(<i>X-SHAPE</i> and <i>X-RED32</i>; Stoe & Cie, 2008)
;
_exptl_crystal_colour yellow
_exptl_crystal_density_diffrn 1.395
_exptl_crystal_density_method 'not measured'
_exptl_crystal_description plate
_exptl_crystal_F_000 1316
_exptl_crystal_size_max 0.32
_exptl_crystal_size_mid 0.19
_exptl_crystal_size_min 0.07
_refine_diff_density_max 0.274
_refine_diff_density_min -0.349
_refine_ls_extinction_coef 0.0025(9)
_refine_ls_extinction_expression Fc^*^=kFc[1+0.001xFc^2^\l^3^/sin(2\q)]^-1/4^
_refine_ls_extinction_method
;
SHELXL97 (Sheldrick, 2008)
;
_refine_ls_goodness_of_fit_ref 1.083
_refine_ls_hydrogen_treatment constr
_refine_ls_matrix_type full
_refine_ls_number_parameters 389
_refine_ls_number_reflns 6630
_refine_ls_number_restraints 0
_refine_ls_restrained_S_all 1.083
_refine_ls_R_factor_all 0.0489
_refine_ls_R_factor_gt 0.0405
_refine_ls_shift/su_max 0.001
_refine_ls_shift/su_mean 0.000
_refine_ls_structure_factor_coef Fsqd
_refine_ls_weighting_details 'calc w=1/[\s^2^(Fo^2^)+(0.0384P)^2^+0.9654P] where P=(Fo^2^+2Fc^2^)/3'
_refine_ls_weighting_scheme calc
_refine_ls_wR_factor_gt 0.0902
_refine_ls_wR_factor_ref 0.0941
_reflns_number_gt 5766
_reflns_number_total 6630
_reflns_threshold_expression I>2sigma(I)
_cod_data_source_file wm5090sup1.cf
_cod_data_source_block I
_cod_original_sg_symbol_H-M 'P 21/c'
_cod_database_code 2240274
_cod_database_fobs_code 2240274

loop_
_symmetry_equiv_pos_as_xyz
'x, y, z'
'-x, y+1/2, -z+1/2'
'-x, -y, -z'
'x, -y-1/2, z-1/2'

loop_
_atom_site_type_symbol
_atom_site_label
_atom_site_fract_x
_atom_site_fract_y
_atom_site_fract_z
_atom_site_U_iso_or_equiv
_atom_site_adp_type
_atom_site_calc_flag
_atom_site_refinement_flags
_atom_site_occupancy
_atom_site_symmetry_multiplicity
Mn Mn1 0.734793(17) 0.128336(19) 0.478914(17) 0.04106(9) Uani d . 1 1
N N1 0.70830(14) 0.02009(14) 0.37737(12) 0.0665(5) Uani d . 1 1
C C1 0.71894(13) -0.04547(14) 0.33491(12) 0.0502(4) Uani d . 1 1
S S1 0.73507(5) -0.13676(5) 0.27623(4) 0.0792(2) Uani d . 1 1
N N2 0.75999(12) 0.02533(13) 0.58481(11) 0.0583(4) Uani d . 1 1
C C2 0.77308(12) -0.03438(13) 0.63794(12) 0.0453(4) Uani d . 1 1
S S2 0.79008(5) -0.11880(5) 0.71196(4) 0.07089(17) Uani d . 1 1
N N10 0.88949(10) 0.14680(12) 0.47586(10) 0.0513(4) Uani d . 1 1
C C10 0.92943(15) 0.09366(18) 0.42424(15) 0.0652(6) Uani d . 1 1
H H10 0.8898 0.0546 0.3818 0.078 Uiso calc R 1 1
C C11 1.02539(17) 0.0938(2) 0.43073(19) 0.0824(8) Uani d . 1 1
H H11 1.0502 0.0572 0.3928 0.099 Uiso calc R 1 1
C C12 1.08341(17) 0.1492(2) 0.4943(2) 0.0908(9) Uani d . 1 1
H H12 1.1490 0.1497 0.5010 0.109 Uiso calc R 1 1
C C13 1.04482(15) 0.2043(2) 0.54863(18) 0.0792(7) Uani d . 1 1
H H13 1.0840 0.2420 0.5924 0.095 Uiso calc R 1 1
C C14 0.94611(13) 0.20298(15) 0.53718(13) 0.0541(5) Uani d . 1 1
C C15 0.89768(13) 0.26359(14) 0.58963(12) 0.0517(4) Uani d . 1 1
C C16 0.94487(18) 0.33141(19) 0.65064(15) 0.0728(6) Uani d . 1 1
H H16 1.0108 0.3385 0.6629 0.087 Uiso calc R 1 1
C C17 0.8933(2) 0.3882(2) 0.69288(16) 0.0852(8) Uani d . 1 1
H H17 0.9244 0.4343 0.7337 0.102 Uiso calc R 1 1
C C18 0.7964(2) 0.37728(17) 0.67522(16) 0.0771(7) Uani d . 1 1
H H18 0.7605 0.4157 0.7030 0.092 Uiso calc R 1 1
C C19 0.75380(16) 0.30723(16) 0.61475(13) 0.0607(5) Uani d . 1 1
H H19 0.6880 0.2987 0.6025 0.073 Uiso calc R 1 1
N N11 0.80238(10) 0.25125(11) 0.57302(10) 0.0488(3) Uani d . 1 1
N N20 0.67171(10) 0.24892(11) 0.38090(9) 0.0470(3) Uani d . 1 1
C C20 0.72036(15) 0.29317(17) 0.33176(14) 0.0624(5) Uani d . 1 1
H H20 0.7831 0.2736 0.3374 0.075 Uiso calc R 1 1
C C21 0.68249(19) 0.36615(18) 0.27327(15) 0.0726(6) Uani d . 1 1
H H21 0.7188 0.3955 0.2404 0.087 Uiso calc R 1 1
C C22 0.59047(19) 0.39454(17) 0.26467(14) 0.0713(6) Uani d . 1 1
H H22 0.5632 0.4443 0.2260 0.086 Uiso calc R 1 1
C C24 0.58074(12) 0.27636(13) 0.37188(11) 0.0446(4) Uani d . 1 1
C C25 0.53069(12) 0.22504(13) 0.42834(11) 0.0438(4) Uani d . 1 1
C C26 0.43568(13) 0.24294(17) 0.42531(14) 0.0613(5) Uani d . 1 1
H H26 0.4000 0.2878 0.3858 0.074 Uiso calc R 1 1
C C27 0.39498(14) 0.19383(19) 0.48122(15) 0.0689(6) Uani d . 1 1
H H27 0.3314 0.2050 0.4797 0.083 Uiso calc R 1 1
C C28 0.44834(15) 0.12849(17) 0.53914(15) 0.0652(6) Uani d . 1 1
H H28 0.4223 0.0955 0.5782 0.078 Uiso calc R 1 1
C C29 0.54214(14) 0.11259(15) 0.53824(13) 0.0538(4) Uani d . 1 1
H H29 0.5782 0.0671 0.5768 0.065 Uiso calc R 1 1
N N21 0.58328(10) 0.15956(11) 0.48459(9) 0.0427(3) Uani d . 1 1
N N30 0.45727(13) 0.57292(15) 0.40356(13) 0.0690(5) Uani d . 1 1
C C30 0.52000(14) 0.52678(15) 0.46832(13) 0.0557(5) Uani d . 1 1
C C31 0.61789(15) 0.52953(17) 0.47611(15) 0.0654(5) Uani d . 1 1
H H31 0.6605 0.4974 0.5216 0.078 Uiso calc R 1 1
C C23 0.53780(16) 0.34899(15) 0.31364(13) 0.0597(5) Uani d . 1 1
H H23 0.4745 0.3668 0.3076 0.072 Uiso calc R 1 1
C C32 0.65066(18) 0.5801(2) 0.41603(18) 0.0766(6) Uani d . 1 1
H H32 0.7158 0.5826 0.4203 0.092 Uiso calc R 1 1
C C33 0.5866(2) 0.6271(2) 0.34934(19) 0.0813(7) Uani d . 1 1
H H33 0.6069 0.6617 0.3075 0.098 Uiso calc R 1 1
C C34 0.4917(2) 0.6212(2) 0.34664(18) 0.0822(7) Uani d . 1 1
H H34 0.4483 0.6533 0.3017 0.099 Uiso calc R 1 1
N N40 0.89931(14) 0.56056(16) 0.52370(14) 0.0753(5) Uani d . 1 1
C C40 0.99023(15) 0.53074(16) 0.53470(14) 0.0617(5) Uani d . 1 1
C C41 1.06105(17) 0.55483(19) 0.60838(17) 0.0756(6) Uani d . 1 1
H H41 1.1234 0.5332 0.6150 0.091 Uiso calc R 1 1
C C42 1.0391(2) 0.6106(2) 0.67145(19) 0.0877(8) Uani d . 1 1
H H42 1.0863 0.6269 0.7212 0.105 Uiso calc R 1 1
C C43 0.9471(2) 0.6423(2) 0.6607(2) 0.0887(8) Uani d . 1 1
H H43 0.9301 0.6808 0.7022 0.106 Uiso calc R 1 1
C C44 0.8805(2) 0.6148(2) 0.5856(2) 0.0891(8) Uani d . 1 1
H H44 0.8179 0.6360 0.5779 0.107 Uiso calc R 1 1

loop_
_atom_site_aniso_label
_atom_site_aniso_U_11
_atom_site_aniso_U_22
_atom_site_aniso_U_33
_atom_site_aniso_U_12
_atom_site_aniso_U_13
_atom_site_aniso_U_23
Mn1 0.03601(14) 0.04340(15) 0.04746(15) 0.00108(10) 0.01753(10) 0.00063(11)
N1 0.0761(12) 0.0621(10) 0.0701(11) -0.0069(9) 0.0350(9) -0.0150(9)
C1 0.0426(9) 0.0562(11) 0.0537(10) -0.0084(8) 0.0160(8) -0.0048(9)
S1 0.0676(4) 0.0790(4) 0.0828(4) 0.0061(3) 0.0057(3) -0.0377(3)
N2 0.0596(10) 0.0556(9) 0.0651(10) 0.0078(8) 0.0263(8) 0.0123(8)
C2 0.0384(9) 0.0475(9) 0.0520(10) 0.0034(7) 0.0156(7) -0.0024(8)
S2 0.0751(4) 0.0693(4) 0.0641(3) 0.0054(3) 0.0114(3) 0.0214(3)
N10 0.0365(7) 0.0616(9) 0.0595(9) 0.0044(7) 0.0193(7) 0.0112(7)
C10 0.0494(11) 0.0803(14) 0.0749(14) 0.0122(10) 0.0322(10) 0.0105(11)
C11 0.0504(13) 0.110(2) 0.0989(19) 0.0219(13) 0.0401(13) 0.0237(16)
C12 0.0393(12) 0.122(2) 0.118(2) 0.0176(13) 0.0336(14) 0.0357(19)
C13 0.0369(10) 0.1010(19) 0.0934(17) -0.0024(11) 0.0064(11) 0.0213(15)
C14 0.0358(9) 0.0635(11) 0.0622(11) 0.0022(8) 0.0118(8) 0.0231(9)
C15 0.0438(10) 0.0546(10) 0.0511(10) -0.0077(8) 0.0028(8) 0.0144(8)
C16 0.0667(14) 0.0834(16) 0.0601(13) -0.0265(12) 0.0026(11) 0.0038(12)
C17 0.107(2) 0.0806(17) 0.0594(13) -0.0404(15) 0.0067(13) -0.0107(12)
C18 0.105(2) 0.0623(13) 0.0658(14) -0.0101(13) 0.0267(13) -0.0163(11)
C19 0.0612(12) 0.0589(12) 0.0613(12) 0.0014(9) 0.0152(10) -0.0102(9)
N11 0.0435(8) 0.0482(8) 0.0525(8) -0.0004(6) 0.0092(6) -0.0006(7)
N20 0.0417(8) 0.0520(8) 0.0484(8) -0.0029(6) 0.0138(6) 0.0047(6)
C20 0.0565(12) 0.0711(13) 0.0632(12) -0.0047(10) 0.0224(10) 0.0149(10)
C21 0.0851(17) 0.0725(14) 0.0640(13) -0.0082(12) 0.0263(12) 0.0184(11)
C22 0.0941(18) 0.0619(13) 0.0537(12) 0.0076(12) 0.0124(11) 0.0127(10)
C24 0.0443(9) 0.0451(9) 0.0416(8) -0.0004(7) 0.0067(7) -0.0065(7)
C25 0.0356(8) 0.0490(9) 0.0449(9) -0.0015(7) 0.0074(7) -0.0106(7)
C26 0.0382(10) 0.0787(14) 0.0643(12) 0.0056(9) 0.0092(9) -0.0058(10)
C27 0.0356(10) 0.0932(17) 0.0808(15) -0.0046(10) 0.0204(10) -0.0164(13)
C28 0.0515(11) 0.0793(14) 0.0750(14) -0.0152(11) 0.0347(10) -0.0095(11)
C29 0.0471(10) 0.0600(11) 0.0604(11) -0.0049(8) 0.0252(9) 0.0006(9)
N21 0.0356(7) 0.0481(8) 0.0470(7) -0.0026(6) 0.0156(6) -0.0036(6)
N30 0.0588(11) 0.0760(12) 0.0703(11) 0.0131(9) 0.0142(9) 0.0083(10)
C30 0.0503(10) 0.0544(11) 0.0604(11) 0.0062(8) 0.0114(9) -0.0080(9)
C31 0.0506(11) 0.0706(13) 0.0729(13) 0.0050(10) 0.0130(10) -0.0043(11)
C23 0.0614(12) 0.0612(12) 0.0510(10) 0.0114(9) 0.0057(9) 0.0024(9)
C32 0.0615(14) 0.0809(16) 0.0920(17) -0.0015(12) 0.0284(13) -0.0054(14)
C33 0.0883(18) 0.0790(16) 0.0859(17) 0.0012(14) 0.0393(15) 0.0057(13)
C34 0.0789(17) 0.0874(18) 0.0802(16) 0.0168(14) 0.0213(13) 0.0194(14)
N40 0.0546(11) 0.0821(13) 0.0871(14) 0.0114(9) 0.0154(10) 0.0058(11)
C40 0.0504(11) 0.0597(12) 0.0739(13) -0.0028(9) 0.0149(10) 0.0118(10)
C41 0.0511(12) 0.0830(16) 0.0892(17) -0.0076(11) 0.0129(11) -0.0039(13)
C42 0.0705(16) 0.101(2) 0.0909(19) -0.0179(14) 0.0202(14) -0.0150(16)
C43 0.0837(18) 0.0873(18) 0.102(2) -0.0051(14) 0.0361(16) -0.0132(15)
C44 0.0668(16) 0.095(2) 0.106(2) 0.0150(14) 0.0247(15) -0.0003(17)

loop_
_atom_type_symbol
_atom_type_description
_atom_type_scat_dispersion_real
_atom_type_scat_dispersion_imag
_atom_type_scat_source
C C 0.0033 0.0016 'International Tables Vol C Tables 4.2.6.8 and 6.1.1.4'
H H 0.0000 0.0000 'International Tables Vol C Tables 4.2.6.8 and 6.1.1.4'
N N 0.0061 0.0033 'International Tables Vol C Tables 4.2.6.8 and 6.1.1.4'
S S 0.1246 0.1234 'International Tables Vol C Tables 4.2.6.8 and 6.1.1.4'
Mn Mn 0.3368 0.7283 'International Tables Vol C Tables 4.2.6.8 and 6.1.1.4'

loop_
_geom_angle_atom_site_label_1
_geom_angle_atom_site_label_2
_geom_angle_atom_site_label_3
_geom_angle_site_symmetry_3
_geom_angle
N1 Mn1 N2 . 96.69(7)
N1 Mn1 N21 . 100.33(6)
N2 Mn1 N21 . 92.88(6)
N1 Mn1 N10 . 92.04(7)
N2 Mn1 N10 . 97.38(6)
N21 Mn1 N10 . 162.91(6)
N1 Mn1 N20 . 90.37(7)
N2 Mn1 N20 . 163.68(6)
N21 Mn1 N20 . 71.33(5)
N10 Mn1 N20 . 97.05(5)
N1 Mn1 N11 . 163.00(6)
N2 Mn1 N11 . 89.80(6)
N21 Mn1 N11 . 95.00(5)
N10 Mn1 N11 . 71.49(6)
N20 Mn1 N11 . 87.59(5)
C1 N1 Mn1 . 161.31(18)
N1 C1 S1 . 179.3(2)
C2 N2 Mn1 . 175.86(16)
N2 C2 S2 . 179.25(19)
C14 N10 C10 . 118.54(17)
C14 N10 Mn1 . 117.53(12)
C10 N10 Mn1 . 123.21(14)
N10 C10 C11 . 123.5(2)
N10 C10 H10 . 118.3
C11 C10 H10 . 118.3
C12 C11 C10 . 118.1(3)
C12 C11 H11 . 121.0
C10 C11 H11 . 121.0
C11 C12 C13 . 119.9(2)
C11 C12 H12 . 120.0
C13 C12 H12 . 120.0
C12 C13 C14 . 119.2(3)
C12 C13 H13 . 120.4
C14 C13 H13 . 120.4
N10 C14 C13 . 120.7(2)
N10 C14 C15 . 116.21(15)
C13 C14 C15 . 123.0(2)
N11 C15 C16 . 120.7(2)
N11 C15 C14 . 115.93(16)
C16 C15 C14 . 123.36(19)
C17 C16 C15 . 119.3(2)
C17 C16 H16 . 120.3
C15 C16 H16 . 120.3
C18 C17 C16 . 120.3(2)
C18 C17 H17 . 119.9
C16 C17 H17 . 119.9
C17 C18 C19 . 117.6(2)
C17 C18 H18 . 121.2
C19 C18 H18 . 121.2
N11 C19 C18 . 123.2(2)
N11 C19 H19 . 118.4
C18 C19 H19 . 118.4
C19 N11 C15 . 118.94(17)
C19 N11 Mn1 . 123.75(13)
C15 N11 Mn1 . 117.23(13)
C20 N20 C24 . 118.28(17)
C20 N20 Mn1 . 123.43(13)
C24 N20 Mn1 . 118.28(11)
N20 C20 C21 . 123.3(2)
N20 C20 H20 . 118.3
C21 C20 H20 . 118.3
C22 C21 C20 . 118.4(2)
C22 C21 H21 . 120.8
C20 C21 H21 . 120.8
C21 C22 C23 . 119.6(2)
C21 C22 H22 . 120.2
C23 C22 H22 . 120.2
N20 C24 C23 . 121.42(18)
N20 C24 C25 . 115.79(15)
C23 C24 C25 . 122.79(17)
N21 C25 C26 . 121.16(18)
N21 C25 C24 . 115.91(14)
C26 C25 C24 . 122.92(17)
C27 C26 C25 . 119.4(2)
C27 C26 H26 . 120.3
C25 C26 H26 . 120.3
C28 C27 C26 . 119.67(19)
C28 C27 H27 . 120.2
C26 C27 H27 . 120.2
C27 C28 C29 . 118.3(2)
C27 C28 H28 . 120.8
C29 C28 H28 . 120.8
N21 C29 C28 . 123.0(2)
N21 C29 H29 . 118.5
C28 C29 H29 . 118.5
C29 N21 C25 . 118.38(15)
C29 N21 Mn1 . 123.00(12)
C25 N21 Mn1 . 118.53(11)
C34 N30 C30 . 117.5(2)
N30 C30 C31 . 121.5(2)
N30 C30 C30 3_666 116.7(2)
C31 C30 C30 3_666 121.8(2)
C32 C31 C30 . 119.3(2)
C32 C31 H31 . 120.4
C30 C31 H31 . 120.4
C22 C23 C24 . 119.0(2)
C22 C23 H23 . 120.5
C24 C23 H23 . 120.5
C31 C32 C33 . 119.4(2)
C31 C32 H32 . 120.3
C33 C32 H32 . 120.3
C34 C33 C32 . 117.6(2)
C34 C33 H33 . 121.2
C32 C33 H33 . 121.2
N30 C34 C33 . 124.7(2)
N30 C34 H34 . 117.7
C33 C34 H34 . 117.7
C44 N40 C40 . 117.4(2)
N40 C40 C41 . 121.3(2)
N40 C40 C40 3_766 116.7(2)
C41 C40 C40 3_766 122.0(3)
C42 C41 C40 . 119.8(2)
C42 C41 H41 . 120.1
C40 C41 H41 . 120.1
C41 C42 C43 . 119.5(3)
C41 C42 H42 . 120.3
C43 C42 H42 . 120.3
C42 C43 C44 . 117.2(3)
C42 C43 H43 . 121.4
C44 C43 H43 . 121.4
N40 C44 C43 . 124.8(3)
N40 C44 H44 . 117.6
C43 C44 H44 . 117.6

loop_
_geom_bond_atom_site_label_1
_geom_bond_atom_site_label_2
_geom_bond_site_symmetry_2
_geom_bond_distance
Mn1 N1 . 2.1501(18)
Mn1 N2 . 2.1546(17)
Mn1 N21 . 2.2669(13)
Mn1 N10 . 2.2746(14)
Mn1 N20 . 2.2833(15)
Mn1 N11 . 2.2859(15)
N1 C1 . 1.155(2)
C1 S1 . 1.609(2)
N2 C2 . 1.154(2)
C2 S2 . 1.6203(19)
N10 C14 . 1.339(3)
N10 C10 . 1.342(3)
C10 C11 . 1.370(3)
C10 H10 . 0.9300
C11 C12 . 1.362(4)
C11 H11 . 0.9300
C12 C13 . 1.377(4)
C12 H12 . 0.9300
C13 C14 . 1.396(3)
C13 H13 . 0.9300
C14 C15 . 1.482(3)
C15 N11 . 1.348(2)
C15 C16 . 1.384(3)
C16 C17 . 1.373(4)
C16 H16 . 0.9300
C17 C18 . 1.367(4)
C17 H17 . 0.9300
C18 C19 . 1.380(3)
C18 H18 . 0.9300
C19 N11 . 1.333(2)
C19 H19 . 0.9300
N20 C20 . 1.335(2)
N20 C24 . 1.343(2)
C20 C21 . 1.373(3)
C20 H20 . 0.9300
C21 C22 . 1.362(4)
C21 H21 . 0.9300
C22 C23 . 1.381(3)
C22 H22 . 0.9300
C24 C23 . 1.386(3)
C24 C25 . 1.479(2)
C25 N21 . 1.348(2)
C25 C26 . 1.389(2)
C26 C27 . 1.372(3)
C26 H26 . 0.9300
C27 C28 . 1.365(3)
C27 H27 . 0.9300
C28 C29 . 1.383(3)
C28 H28 . 0.9300
C29 N21 . 1.335(2)
C29 H29 . 0.9300
N30 C34 . 1.326(3)
N30 C30 . 1.340(3)
C30 C31 . 1.394(3)
C30 C30 3_666 1.489(4)
C31 C32 . 1.369(3)
C31 H31 . 0.9300
C23 H23 . 0.9300
C32 C33 . 1.373(4)
C32 H32 . 0.9300
C33 C34 . 1.370(4)
C33 H33 . 0.9300
C34 H34 . 0.9300
N40 C44 . 1.322(3)
N40 C40 . 1.347(3)
C40 C41 . 1.384(3)
C40 C40 3_766 1.479(5)
C41 C42 . 1.368(4)
C41 H41 . 0.9300
C42 C43 . 1.371(4)
C42 H42 . 0.9300
C43 C44 . 1.380(4)
C43 H43 . 0.9300
C44 H44 . 0.9300
